data_4509631
loop_
_publ_author_name
'Basu, Tannistha'
'Sparkes, Hazel A.'
'Mondal, Raju'

_publ_section_title
;
 Construction of Extended Molecular Networks with Heterosynthons in
 Cocrystals of Pyrazole and Acids
;
_journal_issue 12
_journal_name_full 'Crystal Growth &amp; Design'
_journal_page_first 5164
_journal_paper_doi 10.1021/cg900559q
_journal_volume 9
_journal_year 2009
_chemical_formula_sum 'C31 H28 N4 O16'
_chemical_formula_weight 712.57
_chemical_name_systematic
;

 ?

;
_space_group_IT_number 15
_symmetry_cell_setting monoclinic
_symmetry_space_group_name_Hall '-C 2yc'
_symmetry_space_group_name_H-M 'C 1 2/c 1'
_atom_sites_solution_hydrogens geom
_atom_sites_solution_primary direct
_atom_sites_solution_secondary difmap
_audit_creation_method SHELXL-97
_cell_angle_alpha 90.00
_cell_angle_beta 101.3580(10)
_cell_angle_gamma 90.00
_cell_formula_units_Z 4
_cell_length_a 12.4959(2)
_cell_length_b 15.5263(2)
_cell_length_c 16.1305(2)
_cell_measurement_reflns_used 7381
_cell_measurement_temperature 120(2)
_cell_measurement_theta_max 33.06
_cell_measurement_theta_min 2.3
_cell_volume 3068.27(7)
_computing_cell_refinement 'Bruker APEX-2'
_computing_data_collection 'Bruker APEX-2'
_computing_data_reduction 'Bruker SHELXTL'
_computing_molecular_graphics 'Bruker SHELXTL'
_computing_publication_material 'Bruker SHELXTL'
_computing_structure_refinement 'SHELXL-97 (Sheldrick, 1997)'
_computing_structure_solution 'SHELXS-97 (Sheldrick, 1990)'
_diffrn_ambient_temperature 120(2)
_diffrn_detector_area_resol_mean 8
_diffrn_measured_fraction_theta_full 0.993
_diffrn_measured_fraction_theta_max 0.993
_diffrn_measurement_device_type 'Bruker APEX-2 CCD area detector'
_diffrn_measurement_method '/w scans'
_diffrn_radiation_monochromator graphite
_diffrn_radiation_source 'fine-focus sealed tube'
_diffrn_radiation_type MoK\a
_diffrn_radiation_wavelength 0.71073
_diffrn_reflns_av_R_equivalents 0.0343
_diffrn_reflns_av_sigmaI/netI 0.0323
_diffrn_reflns_limit_h_max 19
_diffrn_reflns_limit_h_min -16
_diffrn_reflns_limit_k_max 23
_diffrn_reflns_limit_k_min -23
_diffrn_reflns_limit_l_max 23
_diffrn_reflns_limit_l_min -24
_diffrn_reflns_number 29907
_diffrn_reflns_theta_full 33.20
_diffrn_reflns_theta_max 33.20
_diffrn_reflns_theta_min 2.12
_diffrn_standards_decay_% 0
_exptl_absorpt_coefficient_mu 0.127
_exptl_absorpt_correction_T_max 1.0000
_exptl_absorpt_correction_T_min 0.883681
_exptl_absorpt_correction_type multi-scan
_exptl_absorpt_process_details 'SADABS v.2.03 (Bruker, 2001), R(int)=0.0414 before correction'
_exptl_crystal_colour Colourless
_exptl_crystal_density_diffrn 1.543
_exptl_crystal_density_meas ?
_exptl_crystal_density_method 'not measured'
_exptl_crystal_description Block
_exptl_crystal_F_000 1480
_exptl_crystal_size_max 0.30
_exptl_crystal_size_mid 0.26
_exptl_crystal_size_min 0.26
_refine_diff_density_max 0.462
_refine_diff_density_min -0.236
_refine_diff_density_rms 0.066
_refine_ls_extinction_method none
_refine_ls_goodness_of_fit_ref 1.033
_refine_ls_hydrogen_treatment refall
_refine_ls_matrix_type full
_refine_ls_number_parameters 288
_refine_ls_number_reflns 5856
_refine_ls_number_restraints 0
_refine_ls_restrained_S_all 1.033
_refine_ls_R_factor_all 0.0649
_refine_ls_R_factor_gt 0.0463
_refine_ls_shift/su_max 0.002
_refine_ls_shift/su_mean 0.000
_refine_ls_structure_factor_coef Fsqd
_refine_ls_weighting_details 'calc w=1/[\s^2^(Fo^2^)+(0.0726P)^2^+1.0202P] where P=(Fo^2^+2Fc^2^)/3'
_refine_ls_weighting_scheme calc
_refine_ls_wR_factor_gt 0.1183
_refine_ls_wR_factor_ref 0.1298
_reflns_number_gt 4419
_reflns_number_total 5856
_reflns_threshold_expression I>2\s(I)
_cod_data_source_file cg900559qsup3.cif
_cod_data_source_block 09tba001_0m
_cod_depositor_comments
;
The following automatic conversions were performed:

'_symmetry_cell_setting' value 'Monoclinic' changed to 'monoclinic'
according to /home/saulius/struct/CIF-dictionaries/cif_core.dic
dictionary named 'cif_core.dic' version 2.4.2 from 2011-04-26.

Automatic conversion script
Id: cif_fix_values 1891 2012-01-12 08:04:46Z andrius 

The following automatic conversions were performed:

'_exptl_crystal_density_meas' value 'not measured' was changed to '?'
- the value is perceived as not measured.

Automatic conversion script
Id: cif_fix_values 3008 2015-01-20 13:52:24Z robertas 
;
_cod_original_sg_symbol_H-M C2/c
_cod_database_code 4509631

loop_
_symmetry_equiv_pos_as_xyz
'x, y, z'
'-x, y, -z+1/2'
'x+1/2, y+1/2, z'
'-x+1/2, y+1/2, -z+1/2'
'-x, -y, -z'
'x, -y, z-1/2'
'-x+1/2, -y+1/2, -z'
'x+1/2, -y+1/2, z-1/2'

loop_
_atom_site_label
_atom_site_type_symbol
_atom_site_fract_x
_atom_site_fract_y
_atom_site_fract_z
_atom_site_U_iso_or_equiv
_atom_site_adp_type
_atom_site_occupancy
_atom_site_symmetry_multiplicity
_atom_site_calc_flag
_atom_site_refinement_flags
O6 O 0.60826(7) 0.19906(5) 0.43122(5) 0.01932(17) Uani 1 1 d .
O5 O 0.44739(7) 0.24907(6) 0.44669(5) 0.01974(17) Uani 1 1 d .
O7 O 0.46044(8) 0.50598(5) 0.39952(5) 0.02291(18) Uani 1 1 d .
C20 C 0.5000 0.43121(9) 0.2500 0.0151(3) Uani 1 2 d S
O8 O 0.57551(8) 0.40871(6) 0.47147(5) 0.02413(19) Uani 1 1 d .
C17 C 0.5000 0.25229(9) 0.2500 0.0148(3) Uani 1 2 d S
C18 C 0.51435(9) 0.29646(6) 0.32661(6) 0.01365(18) Uani 1 1 d .
C19 C 0.51016(9) 0.38647(6) 0.32587(6) 0.01401(19) Uani 1 1 d .
C22 C 0.51357(9) 0.43872(7) 0.40338(7) 0.01529(19) Uani 1 1 d .
C21 C 0.52492(9) 0.24495(6) 0.40768(7) 0.01456(19) Uani 1 1 d .
O1 O 0.71853(7) 0.14487(6) 0.26388(6) 0.02367(19) Uani 1 1 d .
O2 O 0.79512(7) 0.21637(6) 0.38167(5) 0.02231(18) Uani 1 1 d .
O3 O 1.25495(7) 0.27111(5) 0.36535(6) 0.02085(18) Uani 1 1 d .
O4 O 1.23374(7) 0.14309(6) 0.42494(6) 0.0270(2) Uani 1 1 d .
C13 C 0.99981(9) 0.19312(7) 0.33677(7) 0.01556(19) Uani 1 1 d .
C12 C 0.90159(9) 0.19189(7) 0.27810(6) 0.01480(19) Uani 1 1 d .
C14 C 1.09809(9) 0.19315(7) 0.30862(7) 0.01516(19) Uani 1 1 d .
C16 C 1.20315(9) 0.19844(7) 0.37225(7) 0.0175(2) Uani 1 1 d .
C15 C 0.79529(9) 0.18226(7) 0.30648(7) 0.0167(2) Uani 1 1 d .
C7 C 0.5000 0.01329(9) 0.2500 0.0138(3) Uani 1 2 d S
C2 C 0.50623(9) -0.03853(6) 0.33023(6) 0.01453(19) Uani 1 1 d .
N1 N 0.46118(8) -0.11484(7) 0.43429(6) 0.0207(2) Uani 1 1 d .
C3 C 0.59932(9) -0.05380(7) 0.39192(7) 0.0171(2) Uani 1 1 d .
N2 N 0.56925(9) -0.10048(6) 0.45340(6) 0.0204(2) Uani 1 1 d .
C1 C 0.41969(9) -0.07693(7) 0.36010(7) 0.0178(2) Uani 1 1 d .
C9 C 0.71365(10) -0.02418(9) 0.40024(9) 0.0244(2) Uani 1 1 d .
C8 C 0.30040(10) -0.07770(9) 0.32486(9) 0.0265(3) Uani 1 1 d .
H17 H 0.5000 0.1893(12) 0.2500 0.011(4) Uiso 1 2 d S
H7 H 0.5652(12) 0.0502(9) 0.2579(9) 0.014(3) Uiso 1 1 d .
H13 H 1.0028(13) 0.1926(9) 0.3964(10) 0.019(4) Uiso 1 1 d .
H20 H 0.5000 0.4924(13) 0.2500 0.016(5) Uiso 1 2 d S
H222 H 0.6157(16) -0.1252(12) 0.4999(13) 0.043(5) Uiso 1 1 d .
H8C H 0.2844(16) -0.1131(13) 0.2750(12) 0.041(5) Uiso 1 1 d .
H8B H 0.2735(17) -0.0199(13) 0.3067(13) 0.046(5) Uiso 1 1 d .
H2 H 0.7291(19) 0.2099(14) 0.3989(14) 0.052(6) Uiso 1 1 d .
H111 H 0.4287(16) -0.1452(12) 0.4727(12) 0.036(5) Uiso 1 1 d .
H8 H 0.562(2) 0.4417(17) 0.5150(15) 0.066(7) Uiso 1 1 d .
H8A H 0.2627(16) -0.0992(13) 0.3693(12) 0.044(5) Uiso 1 1 d .
H3 H 1.320(2) 0.2670(15) 0.3949(16) 0.062(7) Uiso 1 1 d .
H9C H 0.743(2) -0.0309(18) 0.3517(18) 0.077(8) Uiso 1 1 d .
H9B H 0.760(2) -0.0519(17) 0.4396(16) 0.070(7) Uiso 1 1 d .
H9A H 0.721(2) 0.035(2) 0.4195(17) 0.091(9) Uiso 1 1 d .

loop_
_atom_site_aniso_label
_atom_site_aniso_U_11
_atom_site_aniso_U_22
_atom_site_aniso_U_33
_atom_site_aniso_U_23
_atom_site_aniso_U_13
_atom_site_aniso_U_12
O6 0.0177(4) 0.0250(4) 0.0160(4) 0.0066(3) 0.0054(3) 0.0045(3)
O5 0.0149(4) 0.0309(4) 0.0136(4) 0.0049(3) 0.0033(3) 0.0009(3)
O7 0.0319(5) 0.0210(4) 0.0155(4) -0.0024(3) 0.0036(3) 0.0058(3)
C20 0.0189(7) 0.0144(6) 0.0123(6) 0.000 0.0036(5) 0.000
O8 0.0319(5) 0.0242(4) 0.0135(4) -0.0048(3) -0.0023(3) 0.0058(3)
C17 0.0183(7) 0.0150(6) 0.0111(6) 0.000 0.0030(5) 0.000
C18 0.0141(4) 0.0165(4) 0.0104(4) 0.0007(3) 0.0025(3) -0.0004(3)
C19 0.0156(5) 0.0163(4) 0.0101(4) -0.0012(3) 0.0024(3) -0.0007(3)
C22 0.0176(5) 0.0170(4) 0.0117(4) -0.0015(3) 0.0041(4) -0.0027(4)
C21 0.0156(5) 0.0171(4) 0.0106(4) 0.0004(3) 0.0018(3) -0.0018(3)
O1 0.0177(4) 0.0308(4) 0.0227(4) -0.0013(3) 0.0045(3) -0.0078(3)
O2 0.0182(4) 0.0335(4) 0.0170(4) -0.0024(3) 0.0076(3) -0.0025(3)
O3 0.0158(4) 0.0214(4) 0.0229(4) 0.0008(3) -0.0022(3) -0.0004(3)
O4 0.0201(4) 0.0353(5) 0.0226(4) 0.0125(4) -0.0028(3) -0.0026(3)
C13 0.0152(5) 0.0194(4) 0.0120(4) 0.0013(3) 0.0025(4) -0.0003(4)
C12 0.0135(5) 0.0178(4) 0.0131(5) 0.0001(3) 0.0028(4) -0.0011(3)
C14 0.0135(5) 0.0180(4) 0.0133(4) 0.0009(3) 0.0009(4) 0.0004(3)
C16 0.0143(5) 0.0238(5) 0.0141(5) 0.0000(4) 0.0023(4) 0.0011(4)
C15 0.0161(5) 0.0191(4) 0.0152(5) 0.0035(4) 0.0040(4) -0.0004(4)
C7 0.0147(6) 0.0147(6) 0.0120(6) 0.000 0.0024(5) 0.000
C2 0.0164(5) 0.0142(4) 0.0127(4) 0.0001(3) 0.0023(4) 0.0001(3)
N1 0.0199(5) 0.0241(4) 0.0186(5) 0.0065(4) 0.0051(4) -0.0002(4)
C3 0.0189(5) 0.0180(4) 0.0137(5) 0.0024(4) 0.0013(4) -0.0006(4)
N2 0.0208(5) 0.0240(4) 0.0153(4) 0.0058(3) 0.0005(4) -0.0013(4)
C1 0.0180(5) 0.0184(4) 0.0174(5) 0.0025(4) 0.0043(4) 0.0006(4)
C9 0.0188(5) 0.0279(6) 0.0241(6) 0.0073(5) -0.0020(5) -0.0047(4)
C8 0.0162(5) 0.0311(6) 0.0319(7) 0.0089(5) 0.0039(5) -0.0012(4)

loop_
_atom_type_symbol
_atom_type_description
_atom_type_scat_dispersion_real
_atom_type_scat_dispersion_imag
_atom_type_scat_source
C C 0.0033 0.0016 'International Tables Vol C Tables 4.2.6.8 and 6.1.1.4'
H H 0.0000 0.0000 'International Tables Vol C Tables 4.2.6.8 and 6.1.1.4'
N N 0.0061 0.0033 'International Tables Vol C Tables 4.2.6.8 and 6.1.1.4'
O O 0.0106 0.0060 'International Tables Vol C Tables 4.2.6.8 and 6.1.1.4'

loop_
_geom_angle_atom_site_label_1
_geom_angle_atom_site_label_2
_geom_angle_atom_site_label_3
_geom_angle
_geom_angle_site_symmetry_1
_geom_angle_site_symmetry_3
C19 C20 C19 120.09(13) 2_655 .
C19 C20 H20 119.96(7) 2_655 .
C19 C20 H20 119.96(7) . .
C22 O8 H8 106.1(16) . .
C18 C17 C18 121.05(13) 2_655 .
C18 C17 H17 119.48(6) 2_655 .
C18 C17 H17 119.48(6) . .
C17 C18 C19 119.08(9) . .
C17 C18 C21 118.64(9) . .
C19 C18 C21 122.09(9) . .
C20 C19 C18 120.22(9) . .
C20 C19 C22 116.79(9) . .
C18 C19 C22 122.98(9) . .
O7 C22 O8 124.88(10) . .
O7 C22 C19 119.67(10) . .
O8 C22 C19 115.45(9) . .
O5 C21 O6 123.51(10) . .
O5 C21 C18 117.40(9) . .
O6 C21 C18 119.06(9) . .
C15 O2 H2 113.2(14) . .
C16 O3 H3 108.5(16) . .
C14 C13 C12 119.62(10) . .
C14 C13 H13 117.8(10) . .
C12 C13 H13 122.6(10) . .
C13 C12 C14 120.17(10) . 2_755
C13 C12 C15 120.65(9) . .
C14 C12 C15 119.01(9) 2_755 .
C13 C14 C12 120.18(10) . 2_755
C13 C14 C16 119.11(9) . .
C12 C14 C16 120.66(10) 2_755 .
O4 C16 O3 124.94(10) . .
O4 C16 C14 123.47(10) . .
O3 C16 C14 111.56(9) . .
O1 C15 O2 124.54(11) . .
O1 C15 C12 121.72(10) . .
O2 C15 C12 113.73(9) . .
C2 C7 C2 115.74(12) 2_655 .
C2 C7 H7 108.8(8) 2_655 .
C2 C7 H7 107.3(8) . .
C3 C2 C1 105.92(9) . .
C3 C2 C7 126.60(9) . .
C1 C2 C7 127.41(9) . .
C1 N1 N2 109.03(9) . .
C1 N1 H111 132.2(12) . .
N2 N1 H111 118.8(12) . .
N2 C3 C2 107.70(10) . .
N2 C3 C9 120.44(10) . .
C2 C3 C9 131.76(10) . .
C3 N2 N1 109.60(10) . .
C3 N2 H222 126.5(12) . .
N1 N2 H222 123.6(12) . .
N1 C1 C2 107.72(10) . .
N1 C1 C8 121.28(10) . .
C2 C1 C8 130.96(10) . .
C3 C9 H9C 114.8(17) . .
C3 C9 H9B 113.2(16) . .
H9C C9 H9B 104(2) . .
C3 C9 H9A 110.7(17) . .
H9C C9 H9A 110(2) . .
H9B C9 H9A 103(2) . .
C1 C8 H8C 110.6(12) . .
C1 C8 H8B 111.4(12) . .
H8C C8 H8B 105.6(17) . .
C1 C8 H8A 108.1(12) . .
H8C C8 H8A 111.3(16) . .
H8B C8 H8A 109.9(17) . .

loop_
_geom_bond_atom_site_label_1
_geom_bond_atom_site_label_2
_geom_bond_distance
_geom_bond_site_symmetry_2
O6 C21 1.2572(13) .
O5 C21 1.2565(13) .
O7 C22 1.2325(13) .
C20 C19 1.3911(12) 2_655
C20 C19 1.3911(12) .
C20 H20 0.95(2) .
O8 C22 1.2992(14) .
O8 H8 0.91(3) .
C17 C18 1.3937(12) 2_655
C17 C18 1.3937(12) .
C17 H17 0.978(19) .
C18 C19 1.3984(14) .
C18 C21 1.5162(14) .
C19 C22 1.4840(14) .
O1 C15 1.2124(14) .
O2 C15 1.3237(14) .
O2 H2 0.93(2) .
O3 C16 1.3165(14) .
O3 H3 0.86(3) .
O4 C16 1.2161(14) .
C13 C14 1.3906(15) .
C13 C12 1.3945(15) .
C13 H13 0.956(16) .
C12 C14 1.3998(15) 2_755
C12 C15 1.4953(15) .
C14 C12 1.3998(15) 2_755
C14 C16 1.5010(15) .
C7 C2 1.5127(12) 2_655
C7 C2 1.5127(12) .
C7 H7 0.983(14) .
C2 C3 1.3942(15) .
C2 C1 1.4008(15) .
N1 C1 1.3428(14) .
N1 N2 1.3433(15) .
N1 H111 0.93(2) .
C3 N2 1.3405(14) .
C3 C9 1.4815(16) .
N2 H222 0.94(2) .
C1 C8 1.4871(17) .
C9 H9C 0.93(3) .
C9 H9B 0.88(3) .
C9 H9A 0.97(3) .
C8 H8C 0.96(2) .
C8 H8B 0.98(2) .
C8 H8A 0.991(19) .

loop_
_geom_torsion_atom_site_label_1
_geom_torsion_atom_site_label_2
_geom_torsion_atom_site_label_3
_geom_torsion_atom_site_label_4
_geom_torsion
_geom_torsion_site_symmetry_1
_geom_torsion_site_symmetry_4
C18 C17 C18 C19 2.37(7) 2_655 .
C18 C17 C18 C21 177.52(10) 2_655 .
C19 C20 C19 C18 2.41(7) 2_655 .
C19 C20 C19 C22 -176.24(10) 2_655 .
C17 C18 C19 C20 -4.77(14) . .
C21 C18 C19 C20 -179.75(8) . .
C17 C18 C19 C22 173.80(9) . .
C21 C18 C19 C22 -1.18(16) . .
C20 C19 C22 O7 33.68(14) . .
C18 C19 C22 O7 -144.94(11) . .
C20 C19 C22 O8 -145.61(9) . .
C18 C19 C22 O8 35.77(15) . .
C17 C18 C21 O5 -110.38(10) . .
C19 C18 C21 O5 64.62(14) . .
C17 C18 C21 O6 67.82(13) . .
C19 C18 C21 O6 -117.18(12) . .
C14 C13 C12 C14 -1.81(14) . 2_755
C14 C13 C12 C15 173.37(10) . .
C12 C13 C14 C12 -0.05(14) . 2_755
C12 C13 C14 C16 177.32(10) . .
C13 C14 C16 O4 63.92(15) . .
C12 C14 C16 O4 -118.73(13) 2_755 .
C13 C14 C16 O3 -113.94(11) . .
C12 C14 C16 O3 63.41(13) 2_755 .
C13 C12 C15 O1 -147.26(11) . .
C14 C12 C15 O1 27.98(16) 2_755 .
C13 C12 C15 O2 31.40(14) . .
C14 C12 C15 O2 -153.36(10) 2_755 .
C2 C7 C2 C3 102.49(11) 2_655 .
C2 C7 C2 C1 -81.23(10) 2_655 .
C1 C2 C3 N2 1.51(12) . .
C7 C2 C3 N2 178.44(10) . .
C1 C2 C3 C9 -174.70(13) . .
C7 C2 C3 C9 2.2(2) . .
C2 C3 N2 N1 -0.72(13) . .
C9 C3 N2 N1 176.00(11) . .
C1 N1 N2 C3 -0.41(13) . .
N2 N1 C1 C2 1.36(13) . .
N2 N1 C1 C8 -176.55(11) . .
C3 C2 C1 N1 -1.75(12) . .
C7 C2 C1 N1 -178.65(10) . .
C3 C2 C1 C8 175.88(13) . .
C7 C2 C1 C8 -1.0(2) . .
